data_2235455
loop_
_publ_author_name
'Shaheen, Muhammad Ashraf'
'Tahir, M. Nawaz'
'Irfan, Rana Muhammad'
'Iqbal, Shahid'
'Ahmad, Saeed'

_publ_section_title
;
 2-Ethoxy-6-{(<i>E</i>)-[(4-methylphenyl)imino]methyl}phenol
;
_journal_coeditor_code HB6825
_journal_issue 7
_journal_name_full 'Acta Crystallographica Section E'
_journal_page_first o2011
_journal_paper_doi 10.1107/S1600536812024798
_journal_volume 68
_journal_year 2012
_chemical_formula_iupac 'C16 H17 N O2'
_chemical_formula_moiety 'C16 H17 N O2'
_chemical_formula_sum 'C16 H17 N O2'
_chemical_formula_weight 255.31
_chemical_name_systematic
;
2-Ethoxy-6-{(<i>E</i>)-[(4-methylphenyl)imino]methyl}phenol
;
_space_group_IT_number 15
_symmetry_cell_setting monoclinic
_symmetry_space_group_name_Hall '-C 2yc'
_symmetry_space_group_name_H-M 'C 1 2/c 1'
_atom_sites_solution_hydrogens geom
_atom_sites_solution_primary direct
_atom_sites_solution_secondary difmap
_audit_creation_method SHELXL-97
_cell_angle_alpha 90
_cell_angle_beta 102.986(3)
_cell_angle_gamma 90
_cell_formula_units_Z 16
_cell_length_a 29.5126(11)
_cell_length_b 6.8703(3)
_cell_length_c 28.2167(13)
_cell_measurement_reflns_used 2075
_cell_measurement_temperature 296(2)
_cell_measurement_theta_max 25.25
_cell_measurement_theta_min 1.80
_cell_volume 5574.9(4)
_computing_cell_refinement 'SAINT (Bruker, 2009)'
_computing_data_collection 'APEX2 (Bruker, 2009)'
_computing_data_reduction 'SAINT (Bruker, 2009)'
_computing_molecular_graphics 'ORTEP-3 for Windows (Farrugia, 1997) and PLATON (Spek, 2009)'
_computing_publication_material
;
WinGX (Farrugia, 1999) and PLATON (Spek, 2009)
;
_computing_structure_refinement 'SHELXL97 (Sheldrick, 2008)'
_computing_structure_solution 'SHELXS97 (Sheldrick, 2008)'
_diffrn_ambient_temperature 296(2)
_diffrn_detector_area_resol_mean 8.10
_diffrn_measured_fraction_theta_full 0.987
_diffrn_measured_fraction_theta_max 0.987
_diffrn_measurement_device_type 'Bruker Kappa APEXII CCD'
_diffrn_measurement_method \w
_diffrn_radiation_monochromator graphite
_diffrn_radiation_source 'fine-focus sealed tube'
_diffrn_radiation_type MoK\a
_diffrn_radiation_wavelength 0.71073
_diffrn_reflns_av_R_equivalents 0.0825
_diffrn_reflns_av_sigmaI/netI 0.0891
_diffrn_reflns_limit_h_max 35
_diffrn_reflns_limit_h_min -35
_diffrn_reflns_limit_k_max 8
_diffrn_reflns_limit_k_min -8
_diffrn_reflns_limit_l_max 33
_diffrn_reflns_limit_l_min -33
_diffrn_reflns_number 20559
_diffrn_reflns_theta_full 25.25
_diffrn_reflns_theta_max 25.25
_diffrn_reflns_theta_min 1.80
_diffrn_standards_number 0
_exptl_absorpt_coefficient_mu 0.080
_exptl_absorpt_correction_T_max 0.985
_exptl_absorpt_correction_T_min 0.975
_exptl_absorpt_correction_type multi-scan
_exptl_absorpt_process_details '(SADABS; Bruker, 2005)'
_exptl_crystal_colour orange
_exptl_crystal_density_diffrn 1.217
_exptl_crystal_density_method 'not measured'
_exptl_crystal_description prism
_exptl_crystal_F_000 2176
_exptl_crystal_size_max 0.30
_exptl_crystal_size_mid 0.25
_exptl_crystal_size_min 0.22
_refine_diff_density_max 0.246
_refine_diff_density_min -0.176
_refine_ls_extinction_coef 0.0022(8)
_refine_ls_extinction_expression Fc^*^=kFc[1+0.001xFc^2^\l^3^/sin(2\q)]^-1/4^
_refine_ls_extinction_method 'SHELXL97 (Sheldrick, 2008)'
_refine_ls_goodness_of_fit_ref 0.983
_refine_ls_hydrogen_treatment constr
_refine_ls_matrix_type full
_refine_ls_number_parameters 346
_refine_ls_number_reflns 5040
_refine_ls_number_restraints 0
_refine_ls_restrained_S_all 0.983
_refine_ls_R_factor_all 0.1749
_refine_ls_R_factor_gt 0.0635
_refine_ls_shift/su_max 0.001
_refine_ls_shift/su_mean 0.000
_refine_ls_structure_factor_coef Fsqd
_refine_ls_weighting_details 'calc w=1/[\s^2^(Fo^2^)+(0.0710P)^2^] where P=(Fo^2^+2Fc^2^)/3'
_refine_ls_weighting_scheme calc
_refine_ls_wR_factor_gt 0.1302
_refine_ls_wR_factor_ref 0.1807
_reflns_number_gt 2075
_reflns_number_total 5040
_reflns_threshold_expression I>2\s(I)
_cod_data_source_file hb6825.cif
_cod_data_source_block I
_cod_original_sg_symbol_H-M 'C 2/c'
_cod_database_code 2235455
_cod_database_fobs_code 2235455

loop_
_symmetry_equiv_pos_site_id
_symmetry_equiv_pos_as_xyz
1 x,y,z
2 -x,y,1/2-z
3 -x,-y,-z
4 x,-y,1/2+z
5 1/2+x,1/2+y,z
6 1/2-x,1/2+y,1/2-z
7 1/2-x,1/2-y,-z
8 1/2+x,1/2-y,1/2+z

loop_
_atom_site_aniso_label
_atom_site_aniso_U_11
_atom_site_aniso_U_22
_atom_site_aniso_U_33
_atom_site_aniso_U_12
_atom_site_aniso_U_13
_atom_site_aniso_U_23
O1 0.0416(14) 0.0433(17) 0.122(2) -0.0037(11) 0.0222(14) -0.0038(15)
O2 0.0341(14) 0.0511(17) 0.0919(19) 0.0002(11) 0.0178(11) -0.0033(14)
N1 0.0366(17) 0.054(2) 0.075(2) 0.0002(15) 0.0137(13) 0.0008(18)
C1 0.040(2) 0.040(2) 0.059(2) 0.0006(17) 0.0126(15) -0.0014(18)
C2 0.041(2) 0.038(2) 0.063(3) -0.0057(16) 0.0121(15) -0.0018(18)
C3 0.043(2) 0.038(2) 0.060(2) -0.0002(18) 0.0128(15) -0.0001(19)
C4 0.044(2) 0.052(3) 0.077(3) -0.0044(19) 0.0155(17) -0.004(2)
C5 0.057(3) 0.042(3) 0.090(3) -0.0063(19) 0.017(2) -0.001(2)
C6 0.052(2) 0.047(3) 0.076(3) 0.0087(18) 0.0163(17) -0.001(2)
C7 0.035(2) 0.076(3) 0.077(3) 0.0011(18) 0.0166(17) 0.006(2)
C8 0.045(2) 0.085(3) 0.088(3) 0.016(2) 0.0186(18) 0.003(2)
C9 0.043(2) 0.050(3) 0.065(3) 0.0067(18) 0.0122(16) 0.004(2)
C10 0.041(2) 0.061(3) 0.059(2) -0.0005(19) 0.0138(16) 0.001(2)
C11 0.046(2) 0.066(3) 0.090(3) 0.000(2) 0.0172(19) 0.007(2)
C12 0.042(2) 0.088(4) 0.097(3) 0.003(2) 0.018(2) -0.007(3)
C13 0.049(3) 0.093(4) 0.060(3) -0.010(2) 0.0175(19) -0.008(3)
C14 0.063(3) 0.087(3) 0.089(3) -0.017(3) 0.019(2) 0.019(3)
C15 0.051(2) 0.070(3) 0.092(3) -0.001(2) 0.0161(19) 0.014(3)
C16 0.052(2) 0.150(5) 0.095(3) -0.025(3) 0.031(2) -0.005(3)
O3 0.0427(14) 0.0433(17) 0.119(2) -0.0046(12) 0.0256(12) 0.0009(15)
O4 0.0348(14) 0.0553(18) 0.0910(19) -0.0002(11) 0.0202(12) -0.0012(14)
N2 0.0412(18) 0.048(2) 0.073(2) -0.0004(14) 0.0135(13) -0.0014(17)
C17 0.038(2) 0.039(2) 0.064(2) 0.0015(16) 0.0112(15) 0.0012(19)
C18 0.042(2) 0.042(2) 0.061(2) -0.0069(17) 0.0141(16) 0.0009(19)
C19 0.040(2) 0.044(3) 0.065(2) -0.0029(18) 0.0142(16) -0.003(2)
C20 0.045(2) 0.051(3) 0.077(3) -0.0080(19) 0.0131(17) 0.000(2)
C21 0.060(3) 0.044(3) 0.087(3) -0.008(2) 0.017(2) 0.000(2)
C22 0.053(2) 0.047(3) 0.079(3) 0.0012(19) 0.0142(18) 0.003(2)
C23 0.035(2) 0.083(3) 0.080(3) -0.0020(19) 0.0182(17) 0.007(2)
C24 0.046(2) 0.095(3) 0.090(3) 0.015(2) 0.0184(19) -0.005(3)
C25 0.041(2) 0.047(3) 0.067(3) 0.0054(17) 0.0106(16) 0.001(2)
C26 0.034(2) 0.059(3) 0.063(3) 0.0003(18) 0.0109(16) -0.004(2)
C27 0.053(2) 0.075(3) 0.083(3) 0.002(2) 0.0261(19) -0.011(2)
C28 0.048(3) 0.101(4) 0.087(3) 0.006(2) 0.028(2) -0.014(3)
C29 0.043(2) 0.103(4) 0.065(3) -0.007(2) 0.0181(18) 0.000(3)
C30 0.051(3) 0.086(3) 0.088(3) -0.017(2) 0.020(2) -0.009(3)
C31 0.049(2) 0.067(3) 0.088(3) -0.003(2) 0.0244(19) -0.005(2)
C32 0.052(3) 0.158(5) 0.101(4) -0.023(3) 0.035(2) -0.003(3)

loop_
_atom_site_type_symbol
_atom_site_label
_atom_site_fract_x
_atom_site_fract_y
_atom_site_fract_z
_atom_site_U_iso_or_equiv
_atom_site_thermal_displace_type
_atom_site_occupancy
_atom_site_disorder_group
O O1 0.10580(7) 0.6814(3) 0.19524(10) 0.0684(10) Uani 1.000 -16
O O2 0.01761(7) 0.6161(3) 0.18973(9) 0.0585(10) Uani 1.000 -16
N N1 0.18746(9) 0.5514(5) 0.19299(10) 0.0550(11) Uani 1.000 -16
C C1 0.12297(10) 0.3411(5) 0.19135(12) 0.0461(12) Uani 1.000 -16
C C2 0.09199(11) 0.4939(5) 0.19246(12) 0.0473(14) Uani 1.000 -16
C C3 0.04488(11) 0.4545(5) 0.18944(12) 0.0468(12) Uani 1.000 -16
C C4 0.02948(11) 0.2647(5) 0.18598(12) 0.0574(16) Uani 1.000 -16
C C5 0.06006(12) 0.1118(5) 0.18585(13) 0.0629(17) Uani 1.000 -16
C C6 0.10630(11) 0.1513(5) 0.18828(12) 0.0580(16) Uani 1.000 -16
C C7 -0.03139(10) 0.5835(6) 0.18454(13) 0.0620(16) Uani 1.000 -16
C C8 -0.05326(11) 0.7791(6) 0.18882(13) 0.0721(16) Uani 1.000 -16
C C9 0.17137(11) 0.3781(5) 0.19224(12) 0.0527(16) Uani 1.000 -16
C C10 0.23446(11) 0.5901(6) 0.19178(12) 0.0533(14) Uani 1.000 -16
C C11 0.27089(11) 0.4584(6) 0.20317(13) 0.0670(16) Uani 1.000 -16
C C12 0.31500(12) 0.5126(7) 0.19954(15) 0.0753(18) Uani 1.000 -16
C C13 0.32467(12) 0.6948(7) 0.18545(13) 0.0665(19) Uani 1.000 -16
C C14 0.28869(14) 0.8279(7) 0.17494(14) 0.0794(17) Uani 1.000 -16
C C15 0.24410(12) 0.7749(6) 0.17846(14) 0.0710(16) Uani 1.000 -16
C C16 0.37347(8) 0.7535(4) 0.18219(13) 0.097(2) Uani 1.000 -16
O O3 0.39693(6) 0.0489(3) 0.05775(9) 0.0672(10) Uani 1.000 -16
O O4 0.48472(7) 0.1144(3) 0.06181(8) 0.0594(10) Uani 1.000 -16
N N2 0.31507(8) 0.1776(4) 0.05970(10) 0.0540(11) Uani 1.000 -16
C C17 0.37945(10) 0.3890(5) 0.06123(12) 0.0470(12) Uani 1.000 -16
C C18 0.41055(10) 0.2363(5) 0.05998(12) 0.0479(12) Uani 1.000 -16
C C19 0.45777(11) 0.2768(5) 0.06204(12) 0.0493(14) Uani 1.000 -16
C C20 0.47255(11) 0.4658(6) 0.06428(13) 0.0578(16) Uani 1.000 -16
C C21 0.44186(12) 0.6194(5) 0.06494(13) 0.0636(17) Uani 1.000 -16
C C22 0.39611(11) 0.5794(5) 0.06345(12) 0.0598(16) Uani 1.000 -16
C C23 0.53338(10) 0.1477(6) 0.06427(14) 0.0652(16) Uani 1.000 -16
C C24 0.55535(11) -0.0499(6) 0.06255(14) 0.0765(16) Uani 1.000 -16
C C25 0.33127(10) 0.3496(5) 0.06107(12) 0.0519(16) Uani 1.000 -16
C C26 0.26797(10) 0.1379(6) 0.06073(12) 0.0520(16) Uani 1.000 -16
C C27 0.23819(12) 0.2710(6) 0.07524(13) 0.0686(16) Uani 1.000 -16
C C28 0.19325(13) 0.2127(7) 0.07633(14) 0.0766(19) Uani 1.000 -16
C C29 0.17740(12) 0.0278(7) 0.06428(14) 0.0694(18) Uani 1.000 -16
C C30 0.20727(12) -0.1006(6) 0.05007(14) 0.0743(17) Uani 1.000 -16
C C31 0.25229(11) -0.0466(6) 0.04814(14) 0.0666(16) Uani 1.000 -16
C C32 0.12886(12) -0.0360(7) 0.06682(16) 0.101(2) Uani 1.000 -16
H H1 0.13371 0.68676 0.19605 0.1027 Uiso 1.000 -16
H H4 -0.00187 0.23879 0.18369 0.0689 Uiso 1.000 -16
H H5 0.04949 -0.01611 0.18414 0.0755 Uiso 1.000 -16
H H6 0.12678 0.04878 0.18786 0.0694 Uiso 1.000 -16
H H7A -0.03675 0.49650 0.20979 0.0740 Uiso 1.000 -16
H H7B -0.04466 0.52550 0.15315 0.0740 Uiso 1.000 -16
H H8A -0.04101 0.83189 0.22062 0.1082 Uiso 1.000 -16
H H8B -0.08634 0.76427 0.18387 0.1082 Uiso 1.000 -16
H H8C -0.04637 0.86579 0.16469 0.1082 Uiso 1.000 -16
H H9 0.19133 0.27337 0.19226 0.0633 Uiso 1.000 -16
H H11 0.26559 0.33328 0.21328 0.0803 Uiso 1.000 -16
H H12 0.33892 0.42183 0.20695 0.0901 Uiso 1.000 -16
H H14 0.29434 0.95355 0.16546 0.0954 Uiso 1.000 -16
H H15 0.22034 0.86659 0.17166 0.0848 Uiso 1.000 -16
H H16A 0.39353 0.75171 0.21409 0.1453 Uiso 1.000 -16
H H16B 0.37283 0.88227 0.16884 0.1453 Uiso 1.000 -16
H H16C 0.38490 0.66367 0.16157 0.1453 Uiso 1.000 -16
H H3 0.36940 0.04294 0.05871 0.1006 Uiso 1.000 -16
H H20 0.50366 0.49238 0.06538 0.0696 Uiso 1.000 -16
H H21 0.45232 0.74747 0.06637 0.0763 Uiso 1.000 -16
H H22 0.37562 0.68183 0.06394 0.0715 Uiso 1.000 -16
H H23A 0.54759 0.21451 0.09421 0.0781 Uiso 1.000 -16
H H23B 0.53738 0.22683 0.03703 0.0781 Uiso 1.000 -16
H H24A 0.54192 -0.11186 0.03213 0.1145 Uiso 1.000 -16
H H24B 0.54986 -0.12861 0.08882 0.1145 Uiso 1.000 -16
H H24C 0.58822 -0.03496 0.06560 0.1145 Uiso 1.000 -16
H H25 0.31139 0.45384 0.06200 0.0619 Uiso 1.000 -16
H H27 0.24816 0.39701 0.08407 0.0823 Uiso 1.000 -16
H H28 0.17328 0.30243 0.08558 0.0922 Uiso 1.000 -16
H H30 0.19725 -0.22678 0.04151 0.0891 Uiso 1.000 -16
H H31 0.27184 -0.13652 0.03824 0.0798 Uiso 1.000 -16
H H32A 0.11408 0.06568 0.08117 0.1515 Uiso 1.000 -16
H H32B 0.13071 -0.15157 0.08630 0.1515 Uiso 1.000 -16
H H32C 0.11102 -0.06260 0.03461 0.1515 Uiso 1.000 -16

loop_
_atom_type_symbol
_atom_type_description
_atom_type_scat_dispersion_real
_atom_type_scat_dispersion_imag
_atom_type_scat_source
C C 0.0033 0.0016 'International Tables Vol C Tables 4.2.6.8 and 6.1.1.4'
H H 0.0000 0.0000 'International Tables Vol C Tables 4.2.6.8 and 6.1.1.4'
N N 0.0061 0.0033 'International Tables Vol C Tables 4.2.6.8 and 6.1.1.4'
O O 0.0106 0.0060 'International Tables Vol C Tables 4.2.6.8 and 6.1.1.4'

loop_
_geom_angle_atom_site_label_1
_geom_angle_atom_site_label_2
_geom_angle_atom_site_label_3
_geom_angle
_geom_angle_publ_flag
C3 O2 C7 116.8(3) no
C2 O1 H1 109.00 no
C19 O4 C23 116.3(3) no
C18 O3 H3 110.00 no
C9 N1 C10 122.3(3) no
C25 N2 C26 122.7(3) no
C2 C1 C6 118.8(3) no
C2 C1 C9 121.1(3) no
C6 C1 C9 120.1(3) no
O1 C2 C3 118.1(3) no
O1 C2 C1 121.9(3) no
C1 C2 C3 120.0(3) no
C2 C3 C4 119.7(3) no
O2 C3 C4 125.6(3) no
O2 C3 C2 114.8(3) no
C3 C4 C5 120.9(3) no
C4 C5 C6 119.3(3) no
C1 C6 C5 121.4(3) no
O2 C7 C8 107.0(3) no
N1 C9 C1 121.7(3) no
C11 C10 C15 118.0(3) no
N1 C10 C15 116.3(3) no
N1 C10 C11 125.7(4) no
C10 C11 C12 120.1(4) no
C11 C12 C13 122.2(4) no
C12 C13 C14 118.0(4) no
C14 C13 C16 120.3(4) no
C12 C13 C16 121.7(3) no
C13 C14 C15 120.4(4) no
C10 C15 C14 121.3(4) no
C5 C4 H4 120.00 no
C3 C4 H4 120.00 no
C6 C5 H5 120.00 no
C4 C5 H5 120.00 no
C5 C6 H6 119.00 no
C1 C6 H6 119.00 no
O2 C7 H7B 110.00 no
H7A C7 H7B 109.00 no
C8 C7 H7A 110.00 no
C8 C7 H7B 110.00 no
O2 C7 H7A 110.00 no
H8A C8 H8B 109.00 no
H8A C8 H8C 109.00 no
H8B C8 H8C 109.00 no
C7 C8 H8A 109.00 no
C7 C8 H8B 109.00 no
C7 C8 H8C 109.00 no
N1 C9 H9 119.00 no
C1 C9 H9 119.00 no
C12 C11 H11 120.00 no
C10 C11 H11 120.00 no
C13 C12 H12 119.00 no
C11 C12 H12 119.00 no
C13 C14 H14 120.00 no
C15 C14 H14 120.00 no
C10 C15 H15 119.00 no
C14 C15 H15 119.00 no
C13 C16 H16C 109.00 no
H16A C16 H16C 109.00 no
H16B C16 H16C 109.00 no
H16A C16 H16B 109.00 no
C13 C16 H16A 109.00 no
C13 C16 H16B 109.00 no
C18 C17 C22 118.6(3) no
C18 C17 C25 120.6(3) no
C22 C17 C25 120.8(3) no
O3 C18 C19 118.2(3) no
C17 C18 C19 119.9(3) no
O3 C18 C17 121.8(3) no
O4 C19 C20 126.4(3) no
C18 C19 C20 119.5(3) no
O4 C19 C18 114.1(3) no
C19 C20 C21 121.2(3) no
C20 C21 C22 119.1(3) no
C17 C22 C21 121.7(3) no
O4 C23 C24 106.6(3) no
N2 C25 C17 122.4(3) no
N2 C26 C31 116.6(3) no
C27 C26 C31 119.1(3) no
N2 C26 C27 124.3(3) no
C26 C27 C28 119.0(4) no
C27 C28 C29 122.4(4) no
C28 C29 C30 117.6(4) no
C28 C29 C32 122.0(4) no
C30 C29 C32 120.4(4) no
C29 C30 C31 121.5(4) no
C26 C31 C30 120.4(3) no
C19 C20 H20 119.00 no
C21 C20 H20 119.00 no
C20 C21 H21 120.00 no
C22 C21 H21 120.00 no
C17 C22 H22 119.00 no
C21 C22 H22 119.00 no
O4 C23 H23A 110.00 no
O4 C23 H23B 110.00 no
C24 C23 H23A 110.00 no
C24 C23 H23B 110.00 no
H23A C23 H23B 109.00 no
C23 C24 H24A 109.00 no
C23 C24 H24B 109.00 no
C23 C24 H24C 109.00 no
H24A C24 H24B 109.00 no
H24A C24 H24C 109.00 no
H24B C24 H24C 109.00 no
N2 C25 H25 119.00 no
C17 C25 H25 119.00 no
C26 C27 H27 120.00 no
C28 C27 H27 120.00 no
C27 C28 H28 119.00 no
C29 C28 H28 119.00 no
C29 C30 H30 119.00 no
C31 C30 H30 119.00 no
C26 C31 H31 120.00 no
C30 C31 H31 120.00 no
C29 C32 H32A 109.00 no
C29 C32 H32B 109.00 no
C29 C32 H32C 109.00 no
H32A C32 H32B 109.00 no
H32A C32 H32C 109.00 no
H32B C32 H32C 109.00 no

loop_
_geom_bond_atom_site_label_1
_geom_bond_atom_site_label_2
_geom_bond_distance
_geom_bond_publ_flag
O1 C2 1.348(4) no
O2 C3 1.372(4) no
O2 C7 1.438(4) no
O1 H1 0.8200 no
O3 C18 1.346(4) no
O4 C19 1.371(4) no
O4 C23 1.440(4) no
O3 H3 0.8200 no
N1 C9 1.280(5) no
N1 C10 1.420(4) no
N2 C25 1.272(4) no
N2 C26 1.423(4) no
C1 C6 1.390(5) no
C1 C2 1.397(5) no
C1 C9 1.446(5) no
C2 C3 1.400(5) no
C3 C4 1.377(5) no
C4 C5 1.386(5) no
C5 C6 1.378(5) no
C7 C8 1.507(6) no
C10 C15 1.372(6) no
C10 C11 1.387(5) no
C11 C12 1.380(5) no
C12 C13 1.363(7) no
C13 C14 1.382(6) no
C13 C16 1.518(5) no
C14 C15 1.390(6) no
C4 H4 0.9300 no
C5 H5 0.9300 no
C6 H6 0.9300 no
C7 H7A 0.9700 no
C7 H7B 0.9700 no
C8 H8C 0.9600 no
C8 H8A 0.9600 no
C8 H8B 0.9600 no
C9 H9 0.9300 no
C11 H11 0.9300 no
C12 H12 0.9300 no
C14 H14 0.9300 no
C15 H15 0.9300 no
C16 H16C 0.9600 no
C16 H16A 0.9600 no
C16 H16B 0.9600 no
C17 C22 1.394(5) no
C17 C25 1.447(4) no
C17 C18 1.400(5) no
C18 C19 1.409(5) no
C19 C20 1.367(5) no
C20 C21 1.394(5) no
C21 C22 1.369(5) no
C23 C24 1.510(6) no
C26 C31 1.369(6) no
C26 C27 1.392(5) no
C27 C28 1.392(5) no
C28 C29 1.370(7) no
C29 C32 1.515(5) no
C29 C30 1.369(6) no
C30 C31 1.392(5) no
C20 H20 0.9300 no
C21 H21 0.9300 no
C22 H22 0.9300 no
C23 H23A 0.9700 no
C23 H23B 0.9700 no
C24 H24A 0.9600 no
C24 H24B 0.9600 no
C24 H24C 0.9600 no
C25 H25 0.9300 no
C27 H27 0.9300 no
C28 H28 0.9300 no
C30 H30 0.9300 no
C31 H31 0.9300 no
C32 H32A 0.9600 no
C32 H32B 0.9600 no
C32 H32C 0.9600 no

loop_
_geom_hbond_atom_site_label_D
_geom_hbond_atom_site_label_H
_geom_hbond_atom_site_label_A
_geom_hbond_site_symmetry_A
_geom_hbond_distance_DH
_geom_hbond_distance_HA
_geom_hbond_distance_DA
_geom_hbond_angle_DHA
_geom_hbond_publ_flag
O1 H1 N1 . 0.82 1.86 2.584(4) 147 yes
O3 H3 N2 . 0.82 1.86 2.585(3) 147 yes
C24 H24A O4 3_655 0.96 2.59 3.470(4) 153 yes

loop_
_geom_torsion_atom_site_label_1
_geom_torsion_atom_site_label_2
_geom_torsion_atom_site_label_3
_geom_torsion_atom_site_label_4
_geom_torsion
_geom_torsion_publ_flag
C7 O2 C3 C2 177.4(3) no
C7 O2 C3 C4 -1.9(5) no
C3 O2 C7 C8 176.8(3) no
C19 O4 C23 C24 -179.0(3) no
C23 O4 C19 C20 0.1(5) no
C23 O4 C19 C18 -179.5(3) no
C9 N1 C10 C15 161.4(3) no
C10 N1 C9 C1 -177.3(3) no
C9 N1 C10 C11 -19.1(5) no
C25 N2 C26 C31 165.7(3) no
C25 N2 C26 C27 -16.7(5) no
C26 N2 C25 C17 178.4(3) no
C9 C1 C2 O1 -1.2(5) no
C9 C1 C2 C3 177.2(3) no
C6 C1 C2 C3 -1.4(5) no
C6 C1 C2 O1 -179.8(3) no
C2 C1 C9 N1 -1.6(5) no
C2 C1 C6 C5 0.7(5) no
C9 C1 C6 C5 -178.0(3) no
C6 C1 C9 N1 177.0(3) no
C1 C2 C3 O2 -178.5(3) no
O1 C2 C3 O2 -0.1(4) no
O1 C2 C3 C4 179.3(3) no
C1 C2 C3 C4 0.8(5) no
O2 C3 C4 C5 179.8(3) no
C2 C3 C4 C5 0.5(5) no
C3 C4 C5 C6 -1.3(5) no
C4 C5 C6 C1 0.7(5) no
N1 C10 C15 C14 -178.5(3) no
C15 C10 C11 C12 -2.0(5) no
N1 C10 C11 C12 178.6(3) no
C11 C10 C15 C14 2.0(6) no
C10 C11 C12 C13 0.8(6) no
C11 C12 C13 C14 0.5(6) no
C11 C12 C13 C16 179.2(4) no
C16 C13 C14 C15 -179.3(3) no
C12 C13 C14 C15 -0.5(6) no
C13 C14 C15 C10 -0.8(6) no
C22 C17 C18 O3 -179.9(3) no
C22 C17 C18 C19 1.4(5) no
C25 C17 C18 O3 1.2(5) no
C25 C17 C18 C19 -177.6(3) no
C18 C17 C22 C21 -0.7(5) no
C25 C17 C22 C21 178.2(3) no
C18 C17 C25 N2 -0.2(5) no
C22 C17 C25 N2 -179.1(3) no
O3 C18 C19 O4 -0.4(4) no
O3 C18 C19 C20 179.9(3) no
C17 C18 C19 O4 178.4(3) no
C17 C18 C19 C20 -1.3(5) no
O4 C19 C20 C21 -179.1(3) no
C18 C19 C20 C21 0.5(5) no
C19 C20 C21 C22 0.2(5) no
C20 C21 C22 C17 -0.1(5) no
N2 C26 C27 C28 -177.7(3) no
C31 C26 C27 C28 -0.3(5) no
N2 C26 C31 C30 177.3(3) no
C27 C26 C31 C30 -0.3(6) no
C26 C27 C28 C29 1.0(6) no
C27 C28 C29 C30 -1.0(6) no
C27 C28 C29 C32 178.4(4) no
C28 C29 C30 C31 0.4(6) no
C32 C29 C30 C31 -179.0(4) no
C29 C30 C31 C26 0.3(6) no

loop_
_cod_related_entry_id
_cod_related_entry_database
_cod_related_entry_code
1 ChemSpider 26003348
